data_2312959
loop_
_publ_author_name
'Chen, Qian Qian'
'Chen, Chun Gang'
'Xu, Jia Hang'
'Luo, Xiao Mei'
'Luo, Jia Hui'
'Lin, Yan'
'Xu, Zhong Xuan'

_publ_section_title
;
 Tuning helical chirality and physical properties in chiral lactate-based
 coordination polymers by varying metal centres and auxiliary ligands.
;
_journal_coeditor_code QF3075
_journal_issue 9
_journal_name_full 'Acta crystallographica. Section C, Structural chemistry'
_journal_page_first 553
_journal_page_last 561
_journal_paper_doi 10.1107/S2053229626007801
_journal_volume 82
_journal_year 2026
_chemical_absolute_configuration rm
_chemical_formula_iupac '[Cd (C10 H8 O5) (C11 H9 N5)], H2 O'
_chemical_formula_moiety 'C21 H17 Cd N5 O5, H2 O'
_chemical_formula_sum 'C21 H19 Cd N5 O6'
_chemical_formula_weight 549.81
_chemical_name_systematic
;Poly[[[\m~2~-2,5-bis(1<i>H</i>-imidazol-1-yl)pyridine][\m~2~-(<i>R</i>)-3-(1-carboxylatoethoxy)benzoato]cadmium(II)]
monohydrate]
;
_space_group_crystal_system monoclinic
_space_group_IT_number 4
_space_group_name_Hall 'P 2yb'
_space_group_name_H-M_alt 'P 1 21 1'
_atom_sites_solution_hydrogens mixed
_atom_sites_solution_primary iterative
_audit_creation_method
;
Olex2 1.5
(compiled 2025.02.27 svn.r83f5de26 for OlexSys, GUI svn.r7172)
;
_cell_angle_alpha 90
_cell_angle_beta 90.434(4)
_cell_angle_gamma 90
_cell_formula_units_Z 2
_cell_length_a 7.0580(4)
_cell_length_b 11.3709(4)
_cell_length_c 13.3008(6)
_cell_measurement_reflns_used 4695
_cell_measurement_temperature 295.2
_cell_measurement_theta_max 30.6470
_cell_measurement_theta_min 3.7470
_cell_volume 1067.44(9)
_computing_cell_refinement
;
CrysAlis PRO (Rigaku OD, 2023)
;
_computing_data_collection
;
CrysAlis PRO (Rigaku OD, 2023)
;
_computing_data_reduction
;
CrysAlis PRO (Rigaku OD, 2023)
;
_computing_molecular_graphics
;
OLEX2 (Dolomanov <i>et al.</i>, 2009)
;
_computing_publication_material
;
OLEX2 (Dolomanov <i>et al.</i>, 2009)
;
_computing_structure_refinement
;
SHELXL2018 (Sheldrick, 2015<i>b</i>)
;
_computing_structure_solution
;
olex2.solve (Bourhis <i>et al.</i>,  2015)
;
_diffrn_ambient_temperature 295.20
_diffrn_detector_area_resol_mean 5.8140
_diffrn_measured_fraction_theta_full 0.995
_diffrn_measured_fraction_theta_max 0.912
_diffrn_measurement_device 'four-circle diffractometer'
_diffrn_measurement_device_type 'Rigaku XtaLAB AFC12 (RINC) Kappa single'
_diffrn_measurement_method '\w scans'
_diffrn_radiation_type MoK\a
_diffrn_radiation_wavelength 0.71073
_diffrn_reflns_av_R_equivalents 0.0410
_diffrn_reflns_av_unetI/netI 0.0530
_diffrn_reflns_limit_h_max 9
_diffrn_reflns_limit_h_min -9
_diffrn_reflns_limit_k_max 14
_diffrn_reflns_limit_k_min -15
_diffrn_reflns_limit_l_max 18
_diffrn_reflns_limit_l_min -15
_diffrn_reflns_number 8758
_diffrn_reflns_theta_full 25.242
_diffrn_reflns_theta_max 30.358
_diffrn_reflns_theta_min 3.584
_exptl_absorpt_coefficient_mu 1.073
_exptl_absorpt_correction_T_max 1.00000
_exptl_absorpt_correction_T_min 0.24542
_exptl_absorpt_correction_type multi-scan
_exptl_absorpt_process_details
;
(CrysAlis PRO; Rigaku OD, 2023)
;
_exptl_crystal_colour 'clear light colourless'
_exptl_crystal_density_diffrn 1.711
_exptl_crystal_description block
_exptl_crystal_F_000 552
_exptl_crystal_size_max 0.3
_exptl_crystal_size_mid 0.2
_exptl_crystal_size_min 0.2
_refine_diff_density_max 0.576
_refine_diff_density_min -0.729
_refine_ls_abs_structure_details
;
Flack <i>x</i> determined using 1451 quotients [(I+)-(I-)]/[(I+)+(I-)]
(Parsons <i>et al.</i>,  2013)
;
_refine_ls_abs_structure_Flack -0.06(3)
_refine_ls_extinction_method none
_refine_ls_goodness_of_fit_ref 1.080
_refine_ls_hydrogen_treatment constr
_refine_ls_matrix_type full
_refine_ls_number_parameters 302
_refine_ls_number_reflns 4941
_refine_ls_number_restraints 7
_refine_ls_restrained_S_all 1.085
_refine_ls_R_factor_all 0.0445
_refine_ls_R_factor_gt 0.0380
_refine_ls_shift/su_max 0.002
_refine_ls_shift/su_mean 0.000
_refine_ls_structure_factor_coef Fsqd
_refine_ls_weighting_details 'w=1/[\s^2^(Fo^2^)+(0.0427P)^2^+0.2008P] where P=(Fo^2^+2Fc^2^)/3'
_refine_ls_weighting_scheme calc
_refine_ls_wR_factor_gt 0.0944
_refine_ls_wR_factor_ref 0.0966
_reflns_number_gt 4293
_reflns_number_total 4941
_reflns_threshold_expression 'I > 2\s(I)'
_cod_data_source_file qf3075sup1.cif
_cod_data_source_block HCU37-R
_cod_database_code 2312959
_shelx_space_group_comment
;
The symmetry employed for this shelxl refinement is uniquely defined
by the following loop, which should always be used as a source of
symmetry information in preference to the above space-group names.
They are only intended as comments.
;
_shelx_estimated_absorpt_t_min 0.739
_shelx_estimated_absorpt_t_max 0.814

loop_
_space_group_symop_operation_xyz
'x, y, z'
'-x, y+1/2, -z'

loop_
_atom_site_type_symbol
_atom_site_label
_atom_site_fract_x
_atom_site_fract_y
_atom_site_fract_z
_atom_site_U_iso_or_equiv
_atom_site_adp_type
_atom_site_calc_flag
_atom_site_occupancy
_atom_site_disorder_assembly
_atom_site_disorder_group
Cd Cd1 0.73610(5) 0.73261(6) 1.24874(2) 0.03764(12) Uani d 1 . .
N N4 0.4846(5) 0.7264(6) 0.5438(3) 0.0294(7) Uani d 1 . .
N N5 0.5391(6) 0.7387(6) 0.3815(3) 0.0399(9) Uani d 1 . .
C C14 0.5648(7) 0.6421(5) 0.8416(4) 0.0269(10) Uani d 1 . .
N N2 0.5956(7) 0.6159(4) 0.9442(3) 0.0324(9) Uani d 1 . .
C C8 0.9604(8) 1.2450(9) 1.0852(4) 0.0444(16) Uani d 1 . .
H H8 0.961553 1.275724 1.020395 0.053 Uiso calc 1 . .
C C2 1.1168(8) 1.4517(5) 1.3387(5) 0.0378(12) Uani d 1 . .
H H2 1.219905 1.456267 1.289920 0.045 Uiso calc 1 . .
C C6 0.9101(8) 1.0824(5) 1.1963(5) 0.0357(12) Uani d 1 . .
O O3 1.0534(6) 1.3334(4) 1.3478(3) 0.0389(9) Uani d 1 . .
C C15 0.4779(8) 0.7799(5) 0.7213(4) 0.0314(11) Uani d 1 . .
H H15 0.435486 0.854690 0.703848 0.038 Uiso calc 1 . .
N N3 0.5062(7) 0.7528(4) 0.8190(3) 0.0337(11) Uani d 1 . .
C C4 1.0073(8) 1.2706(5) 1.2631(4) 0.0312(12) Uani d 1 . .
O O4 0.8860(12) 0.9116(6) 1.2975(4) 0.081(2) Uani d 1 . .
N N1 0.6496(8) 0.6429(5) 1.1054(3) 0.0436(12) Uani d 1 . .
C C19 0.3424(9) 0.7956(5) 0.5025(4) 0.0391(13) Uani d 1 . .
H H19 0.244091 0.832636 0.536270 0.047 Uiso calc 1 . .
C C13 0.6214(8) 0.6963(5) 1.0186(4) 0.0374(12) Uani d 1 . .
H H13 0.619583 0.777378 1.009542 0.045 Uiso calc 1 . .
C C5 0.9593(8) 1.1534(5) 1.2774(5) 0.0333(12) Uani d 1 . .
H H5 0.960174 1.122102 1.341958 0.040 Uiso calc 1 . .
C C18 0.5967(9) 0.5584(5) 0.7694(4) 0.0386(12) Uani d 1 . .
H H18 0.635583 0.483087 0.787206 0.046 Uiso calc 1 . .
O O2 1.0096(7) 1.6336(4) 1.2707(4) 0.0546(12) Uani d 1 . .
C C9 1.0086(8) 1.3163(6) 1.1649(4) 0.0381(12) Uani d 1 . .
H H9 1.041846 1.394345 1.153818 0.046 Uiso calc 1 . .
C C17 0.5702(8) 0.5881(5) 0.6702(4) 0.0346(11) Uani d 1 . .
H H17 0.592652 0.533428 0.619668 0.041 Uiso calc 1 . .
C C16 0.5111(7) 0.6979(4) 0.6471(4) 0.0279(10) Uani d 1 . .
C C21 0.5992(8) 0.6965(5) 0.4687(4) 0.0359(12) Uani d 1 . .
H H21 0.708222 0.651413 0.476679 0.043 Uiso calc 1 . .
C C12 0.6100(13) 0.5062(6) 0.9867(5) 0.060(2) Uani d 1 . .
H H12 0.599406 0.434202 0.953961 0.072 Uiso calc 1 . .
O O1 0.7893(6) 1.5110(4) 1.3252(4) 0.0476(11) Uani d 1 . .
C C11 0.6424(13) 0.5242(6) 1.0852(5) 0.0575(19) Uani d 1 . .
H H11 0.657844 0.465046 1.132849 0.069 Uiso calc 1 . .
C C10 0.8553(8) 0.9561(5) 1.2151(5) 0.0418(13) Uani d 1 . .
C C20 0.3767(9) 0.7980(5) 0.4025(4) 0.0414(13) Uani d 1 . .
H H20 0.300059 0.834934 0.354865 0.050 Uiso calc 1 . .
C C1 0.9575(9) 1.5351(5) 1.3083(4) 0.0351(13) Uani d 1 . .
O O5 0.7762(10) 0.9001(5) 1.1469(4) 0.0686(16) Uani d 1 . .
C C7 0.9101(8) 1.1286(6) 1.0991(5) 0.0402(13) Uani d 1 . .
H H7 0.876819 1.081713 1.044478 0.048 Uiso calc 1 . .
C C3 1.1898(12) 1.4852(6) 1.4433(6) 0.060(2) Uani d 1 . .
H H3A 1.099793 1.460863 1.492875 0.091 Uiso calc 1 . .
H H3B 1.206453 1.568918 1.446881 0.091 Uiso calc 1 . .
H H3C 1.308895 1.446992 1.455769 0.091 Uiso calc 1 . .
O O1W 1.2630(11) 1.7763(7) 1.1637(6) 0.091(2) Uani d 1 . .
H H1WA 1.171237 1.729409 1.173833 0.137 Uiso d 1 . .
H H1WB 1.359477 1.740284 1.186816 0.137 Uiso d 1 . .

loop_
_atom_site_aniso_label
_atom_site_aniso_U_11
_atom_site_aniso_U_22
_atom_site_aniso_U_33
_atom_site_aniso_U_12
_atom_site_aniso_U_13
_atom_site_aniso_U_23
Cd1 0.0592(2) 0.03128(17) 0.02253(15) -0.0004(3) 0.00433(12) -0.00206(18)
N4 0.0374(17) 0.029(2) 0.0217(16) 0.000(3) 0.0006(13) -0.003(3)
N5 0.053(2) 0.041(3) 0.0261(18) 0.000(3) 0.0031(15) 0.002(3)
C14 0.033(2) 0.024(3) 0.024(2) -0.0024(19) -0.0006(18) 0.004(2)
N2 0.047(2) 0.029(2) 0.021(2) -0.0070(19) -0.0012(17) 0.0006(17)
C8 0.050(3) 0.047(5) 0.036(3) -0.004(3) 0.002(2) 0.013(4)
C2 0.043(3) 0.023(3) 0.047(3) -0.005(2) -0.004(2) -0.001(2)
C6 0.033(3) 0.030(3) 0.044(3) 0.000(2) 0.004(2) -0.003(2)
O3 0.053(2) 0.023(2) 0.040(2) -0.0017(17) -0.0016(17) -0.0009(17)
C15 0.042(3) 0.026(2) 0.026(3) 0.003(2) 0.001(2) 0.003(2)
N3 0.046(2) 0.030(3) 0.0248(19) 0.003(2) -0.0001(16) 0.0004(18)
C4 0.035(3) 0.021(2) 0.037(3) 0.0062(19) 0.001(2) -0.002(2)
O4 0.143(7) 0.044(3) 0.054(3) -0.027(4) -0.020(4) 0.003(3)
N1 0.069(3) 0.039(3) 0.023(2) -0.006(2) -0.001(2) -0.003(2)
C19 0.052(3) 0.035(3) 0.031(3) 0.011(2) 0.002(2) 0.005(2)
C13 0.059(3) 0.023(2) 0.030(3) 0.003(2) 0.001(2) -0.0018(19)
C5 0.036(3) 0.021(3) 0.042(3) 0.002(2) 0.000(2) 0.001(2)
C18 0.055(3) 0.030(3) 0.031(3) 0.009(2) -0.001(2) 0.004(2)
O2 0.063(3) 0.025(2) 0.076(3) -0.005(2) -0.006(2) 0.010(2)
C9 0.049(3) 0.027(3) 0.039(3) 0.002(2) 0.005(2) 0.004(2)
C17 0.049(3) 0.029(3) 0.025(2) 0.007(2) 0.001(2) -0.005(2)
C16 0.036(2) 0.027(3) 0.021(2) -0.0026(17) 0.0027(18) 0.0017(17)
C21 0.043(3) 0.041(3) 0.024(2) 0.006(2) 0.0032(19) -0.002(2)
C12 0.118(7) 0.029(3) 0.034(3) -0.010(4) -0.012(3) 0.000(3)
O1 0.046(2) 0.039(3) 0.058(3) 0.0067(19) 0.006(2) -0.003(2)
C11 0.114(6) 0.030(3) 0.029(3) -0.004(3) -0.012(3) 0.005(2)
C10 0.044(3) 0.026(3) 0.055(4) 0.002(2) 0.003(3) -0.002(3)
C20 0.058(4) 0.033(3) 0.033(3) 0.007(3) -0.001(2) 0.006(2)
C1 0.050(3) 0.020(3) 0.035(3) -0.001(2) -0.009(2) 0.000(2)
O5 0.111(5) 0.035(3) 0.059(3) -0.024(3) -0.023(3) -0.001(2)
C7 0.049(3) 0.032(3) 0.039(3) 0.002(2) -0.002(2) -0.007(2)
C3 0.082(5) 0.029(3) 0.069(5) -0.003(3) -0.034(4) -0.005(3)
O1W 0.093(3) 0.091(3) 0.089(3) -0.010(2) 0.010(2) 0.001(2)

loop_
_atom_type_symbol
_atom_type_description
_atom_type_scat_dispersion_real
_atom_type_scat_dispersion_imag
_atom_type_scat_source
C C 0.0033 0.0016 'International Tables Vol C Tables 4.2.6.8 and 6.1.1.4'
H H 0.0000 0.0000 'International Tables Vol C Tables 4.2.6.8 and 6.1.1.4'
O O 0.0106 0.0060 'International Tables Vol C Tables 4.2.6.8 and 6.1.1.4'
N N 0.0061 0.0033 'International Tables Vol C Tables 4.2.6.8 and 6.1.1.4'
Cd Cd -0.8075 1.2024 'International Tables Vol C Tables 4.2.6.8 and 6.1.1.4'

loop_
_geom_angle_atom_site_label_1
_geom_angle_atom_site_label_2
_geom_angle_atom_site_label_3
_geom_angle_site_symmetry_1
_geom_angle_site_symmetry_3
_geom_angle
_geom_angle_publ_flag
N5 Cd1 O4 1_556 . 92.1(2) ?
N5 Cd1 C10 1_556 . 107.1(2) ?
N5 Cd1 O5 1_556 . 120.2(2) ?
O4 Cd1 C10 . . 26.80(19) ?
N1 Cd1 N5 . 1_556 120.91(19) ?
N1 Cd1 O4 . . 137.5(2) ?
N1 Cd1 O2 . 1_545 96.3(2) ?
N1 Cd1 C10 . . 111.6(2) ?
N1 Cd1 O5 . . 84.95(18) ?
O2 Cd1 N5 1_545 1_556 116.52(19) ?
O2 Cd1 O4 1_545 . 90.8(2) ?
O2 Cd1 C10 1_545 . 102.88(17) ?
O2 Cd1 O5 1_545 . 111.9(2) ?
O5 Cd1 O4 . . 53.88(19) ?
O5 Cd1 C10 . . 27.09(18) ?
C19 N4 C16 . . 127.0(4) ?
C21 N4 C19 . . 106.8(4) ?
C21 N4 C16 . . 126.1(5) ?
C21 N5 Cd1 . 1_554 118.7(4) ?
C21 N5 C20 . . 105.4(4) ?
C20 N5 Cd1 . 1_554 134.5(4) ?
N3 C14 N2 . . 117.0(5) ?
N3 C14 C18 . . 122.6(5) ?
C18 C14 N2 . . 120.4(5) ?
C13 N2 C14 . . 125.5(5) ?
C13 N2 C12 . . 107.6(5) ?
C12 N2 C14 . . 126.8(5) ?
C9 C8 H8 . . 119.2 ?
C9 C8 C7 . . 121.5(6) ?
C7 C8 H8 . . 119.2 ?
O3 C2 H2 . . 110.0 ?
O3 C2 C1 . . 112.3(5) ?
O3 C2 C3 . . 105.2(5) ?
C1 C2 H2 . . 110.0 ?
C1 C2 C3 . . 109.2(5) ?
C3 C2 H2 . . 110.0 ?
C5 C6 C10 . . 119.2(6) ?
C5 C6 C7 . . 119.9(6) ?
C7 C6 C10 . . 120.9(5) ?
C4 O3 C2 . . 119.7(5) ?
N3 C15 H15 . . 119.7 ?
N3 C15 C16 . . 120.6(5) ?
C16 C15 H15 . . 119.7 ?
C15 N3 C14 . . 117.9(5) ?
O3 C4 C5 . . 116.4(5) ?
O3 C4 C9 . . 124.6(5) ?
C5 C4 C9 . . 119.0(6) ?
C10 O4 Cd1 . . 92.0(4) ?
C13 N1 Cd1 . . 125.0(4) ?
C13 N1 C11 . . 106.0(5) ?
C11 N1 Cd1 . . 128.4(4) ?
N4 C19 H19 . . 127.3 ?
C20 C19 N4 . . 105.4(5) ?
C20 C19 H19 . . 127.3 ?
N2 C13 H13 . . 124.9 ?
N1 C13 N2 . . 110.3(5) ?
N1 C13 H13 . . 124.9 ?
C6 C5 C4 . . 120.8(6) ?
C6 C5 H5 . . 119.6 ?
C4 C5 H5 . . 119.6 ?
C14 C18 H18 . . 120.6 ?
C17 C18 C14 . . 118.8(5) ?
C17 C18 H18 . . 120.6 ?
C1 O2 Cd1 . 1_565 103.8(4) ?
C8 C9 C4 . . 119.7(6) ?
C8 C9 H9 . . 120.2 ?
C4 C9 H9 . . 120.2 ?
C18 C17 H17 . . 120.5 ?
C16 C17 C18 . . 119.0(5) ?
C16 C17 H17 . . 120.5 ?
C15 C16 N4 . . 121.0(5) ?
C17 C16 N4 . . 117.9(5) ?
C17 C16 C15 . . 121.1(5) ?
N4 C21 H21 . . 124.1 ?
N5 C21 N4 . . 111.8(5) ?
N5 C21 H21 . . 124.1 ?
N2 C12 H12 . . 127.0 ?
C11 C12 N2 . . 105.9(6) ?
C11 C12 H12 . . 127.0 ?
N1 C11 H11 . . 124.9 ?
C12 C11 N1 . . 110.2(6) ?
C12 C11 H11 . . 124.9 ?
C6 C10 Cd1 . . 176.8(4) ?
O4 C10 Cd1 . . 61.2(4) ?
O4 C10 C6 . . 119.9(6) ?
O4 C10 O5 . . 121.2(6) ?
O5 C10 Cd1 . . 60.0(4) ?
O5 C10 C6 . . 118.9(6) ?
N5 C20 H20 . . 124.8 ?
C19 C20 N5 . . 110.4(5) ?
C19 C20 H20 . . 124.8 ?
O2 C1 C2 . . 115.7(5) ?
O1 C1 C2 . . 121.3(5) ?
O1 C1 O2 . . 122.8(6) ?
C10 O5 Cd1 . . 92.9(4) ?
C8 C7 C6 . . 119.1(6) ?
C8 C7 H7 . . 120.4 ?
C6 C7 H7 . . 120.4 ?
C2 C3 H3A . . 109.5 ?
C2 C3 H3B . . 109.5 ?
C2 C3 H3C . . 109.5 ?
H3A C3 H3B . . 109.5 ?
H3A C3 H3C . . 109.5 ?
H3B C3 H3C . . 109.5 ?
H1WA O1W H1WB . . 104.5 ?

loop_
_geom_bond_atom_site_label_1
_geom_bond_atom_site_label_2
_geom_bond_site_symmetry_2
_geom_bond_distance
_geom_bond_publ_flag
Cd1 N5 1_556 2.257(4) ?
Cd1 O4 . 2.382(6) ?
Cd1 N1 . 2.243(5) ?
Cd1 O2 1_545 2.252(5) ?
Cd1 C10 . 2.716(6) ?
Cd1 O5 . 2.356(5) ?
N4 C19 . 1.386(7) ?
N4 C16 . 1.423(6) ?
N4 C21 . 1.335(6) ?
N5 C21 . 1.322(7) ?
N5 C20 . 1.360(8) ?
C14 N2 . 1.412(6) ?
C14 N3 . 1.359(7) ?
C14 C18 . 1.372(8) ?
N2 C13 . 1.358(7) ?
N2 C12 . 1.373(8) ?
C8 H8 . 0.9300 ?
C8 C9 . 1.375(10) ?
C8 C7 . 1.383(11) ?
C2 H2 . 0.9800 ?
C2 O3 . 1.422(7) ?
C2 C1 . 1.523(8) ?
C2 C3 . 1.528(9) ?
C6 C5 . 1.390(8) ?
C6 C10 . 1.508(8) ?
C6 C7 . 1.395(8) ?
O3 C4 . 1.370(7) ?
C15 H15 . 0.9300 ?
C15 N3 . 1.348(7) ?
C15 C16 . 1.380(7) ?
C4 C5 . 1.388(9) ?
C4 C9 . 1.406(8) ?
O4 C10 . 1.225(9) ?
N1 C13 . 1.319(7) ?
N1 C11 . 1.377(9) ?
C19 H19 . 0.9300 ?
C19 C20 . 1.354(8) ?
C13 H13 . 0.9300 ?
C5 H5 . 0.9300 ?
C18 H18 . 0.9300 ?
C18 C17 . 1.373(8) ?
O2 C1 . 1.282(7) ?
C9 H9 . 0.9300 ?
C17 H17 . 0.9300 ?
C17 C16 . 1.351(8) ?
C21 H21 . 0.9300 ?
C12 H12 . 0.9300 ?
C12 C11 . 1.345(9) ?
O1 C1 . 1.240(8) ?
C11 H11 . 0.9300 ?
C10 O5 . 1.238(8) ?
C20 H20 . 0.9300 ?
C7 H7 . 0.9300 ?
C3 H3A . 0.9600 ?
C3 H3B . 0.9600 ?
C3 H3C . 0.9600 ?
O1W H1WA . 0.8500 ?
O1W H1WB . 0.8500 ?

loop_
_geom_hbond_atom_site_label_D
_geom_hbond_atom_site_label_H
_geom_hbond_atom_site_label_A
_geom_hbond_site_symmetry_A
_geom_hbond_distance_DH
_geom_hbond_distance_HA
_geom_hbond_distance_DA
_geom_hbond_angle_DHA
_geom_hbond_publ_flag
C15 H15 O1 2_647 0.93 2.41 3.290(8) 157.4 yes
C20 H20 O1W 1_444 0.93 2.64 3.279(10) 126.5 yes
O1W H1WA O2 . 0.85 2.04 2.810(9) 149.8 yes
O1W H1WB N1 1_665 0.85 2.57 3.222(10) 133.8 yes

loop_
_geom_torsion_atom_site_label_1
_geom_torsion_atom_site_label_2
_geom_torsion_atom_site_label_3
_geom_torsion_atom_site_label_4
_geom_torsion_site_symmetry_1
_geom_torsion_site_symmetry_2
_geom_torsion_site_symmetry_3
_geom_torsion_site_symmetry_4
_geom_torsion
_geom_torsion_publ_flag
Cd1 N5 C21 N4 1_554 . . . 167.7(4) ?
Cd1 N5 C20 C19 1_554 . . . -163.0(5) ?
Cd1 O4 C10 C6 . . . . 176.5(5) ?
Cd1 O4 C10 O5 . . . . -2.0(8) ?
Cd1 N1 C13 N2 . . . . 171.8(4) ?
Cd1 N1 C11 C12 . . . . -171.1(6) ?
Cd1 O2 C1 C2 1_565 . . . -175.7(4) ?
Cd1 O2 C1 O1 1_565 . . . -0.1(7) ?
N4 C19 C20 N5 . . . . -3.3(8) ?
C14 N2 C13 N1 . . . . -178.9(5) ?
C14 N2 C12 C11 . . . . 178.9(6) ?
C14 C18 C17 C16 . . . . -1.0(9) ?
N2 C14 N3 C15 . . . . 179.4(5) ?
N2 C14 C18 C17 . . . . -178.3(5) ?
N2 C12 C11 N1 . . . . -0.3(10) ?
C2 O3 C4 C5 . . . . 175.7(5) ?
C2 O3 C4 C9 . . . . -3.3(8) ?
C6 C10 O5 Cd1 . . . . -176.5(5) ?
O3 C2 C1 O2 . . . . -160.5(5) ?
O3 C2 C1 O1 . . . . 23.8(8) ?
O3 C4 C5 C6 . . . . 179.9(5) ?
O3 C4 C9 C8 . . . . 179.7(5) ?
N3 C14 N2 C13 . . . . -18.7(8) ?
N3 C14 N2 C12 . . . . 163.2(6) ?
N3 C14 C18 C17 . . . . 0.7(9) ?
N3 C15 C16 N4 . . . . -178.9(5) ?
N3 C15 C16 C17 . . . . 0.9(8) ?
O4 C10 O5 Cd1 . . . . 2.0(8) ?
C19 N4 C16 C15 . . . . -38.4(9) ?
C19 N4 C16 C17 . . . . 141.8(7) ?
C19 N4 C21 N5 . . . . -1.6(8) ?
C13 N2 C12 C11 . . . . 0.5(9) ?
C13 N1 C11 C12 . . . . -0.1(10) ?
C5 C6 C10 O4 . . . . -12.8(9) ?
C5 C6 C10 O5 . . . . 165.8(6) ?
C5 C6 C7 C8 . . . . 0.3(8) ?
C5 C4 C9 C8 . . . . 0.8(8) ?
C18 C14 N2 C13 . . . . 160.3(6) ?
C18 C14 N2 C12 . . . . -17.8(9) ?
C18 C14 N3 C15 . . . . 0.4(8) ?
C18 C17 C16 N4 . . . . -180.0(5) ?
C18 C17 C16 C15 . . . . 0.2(9) ?
C9 C8 C7 C6 . . . . -0.6(9) ?
C9 C4 C5 C6 . . . . -1.1(8) ?
C16 N4 C19 C20 . . . . 179.6(6) ?
C16 N4 C21 N5 . . . . -178.3(6) ?
C16 C15 N3 C14 . . . . -1.2(8) ?
C21 N4 C19 C20 . . . . 2.9(7) ?
C21 N4 C16 C15 . . . . 137.7(7) ?
C21 N4 C16 C17 . . . . -42.1(9) ?
C21 N5 C20 C19 . . . . 2.4(8) ?
C12 N2 C13 N1 . . . . -0.6(7) ?
C11 N1 C13 N2 . . . . 0.4(8) ?
C10 C6 C5 C4 . . . . -178.8(5) ?
C10 C6 C7 C8 . . . . 179.7(5) ?
C20 N5 C21 N4 . . . . -0.4(8) ?
C1 C2 O3 C4 . . . . 71.8(7) ?
C7 C8 C9 C4 . . . . 0.0(9) ?
C7 C6 C5 C4 . . . . 0.5(8) ?
C7 C6 C10 O4 . . . . 167.8(7) ?
C7 C6 C10 O5 . . . . -13.6(9) ?
C3 C2 O3 C4 . . . . -169.6(5) ?
C3 C2 C1 O2 . . . . 83.2(7) ?
C3 C2 C1 O1 . . . . -92.5(7) ?

_cod_database_fobs_code 2312959
